data_4323285
loop_
_publ_author_name
'Hans-J\"urgen Haupt'
'Meinhard Schwefer'
'Hans Egold'
'Ulrich Fl\"orke'

_publ_contact_author
;
Dr Ulrich Fl\"orke
Anorganische und Analytische Chemie
Universit\"at-GH Paderborn
Warburgerstr. 100
D-33098 Paderborn, FRG
;
_publ_contact_author_email floe@mvaxac.uni-paderborn.de
_publ_contact_author_fax '49 5251 60 3423'
_publ_contact_author_phone '49 5251 60 2496'
_publ_section_title
;
 Stepwise Synthesis of the Functionalized Metallatetrahedron
 Re~2~(AuPPh~3~)~2~(\m-PCy~2~)(CO)~7~X (X = Cl, Br, I)
;
_journal_name_full 'Inorganic Chemistry'
_journal_page_first 184
_journal_page_last 188
_journal_paper_doi 10.1021/ic9606690
_journal_volume 36
_journal_year 1997
_chemical_formula_structural '[C26 H28 O8 P Re2][Li]*2 THF * H2O'
_chemical_formula_sum 'C34 H46 Li O11 P Re2'
_chemical_formula_weight 1041.02
_chemical_name_systematic
; 
 lithium-\m-dicyclohexylphosphido-P,P-heptacarbonyl-dirhenium-benzoylate
 water bis-tetrahydrofurane solvate 
;
_space_group_IT_number 2
_symmetry_cell_setting triclinic
_symmetry_space_group_name_Hall '-P 1'
_symmetry_space_group_name_H-M 'P -1'
_atom_sites_solution_hydrogens geom
_atom_sites_solution_primary direct
_atom_sites_solution_secondary difmap
_audit_creation_method SHELXL
_cell_angle_alpha 98.010(10)
_cell_angle_beta 89.940(10)
_cell_angle_gamma 112.220(10)
_cell_formula_units_Z 2
_cell_length_a 10.536(2)
_cell_length_b 11.433(2)
_cell_length_c 19.125(3)
_cell_measurement_reflns_used 30
_cell_measurement_temperature 293(2)
_cell_measurement_theta_max 15
_cell_measurement_theta_min 7.5
_cell_volume 2108.5(7)
_computing_structure_refinement 'SHELXTL V5'
_computing_structure_solution 'SHELXTL V5'
_diffrn_ambient_temperature 293(2)
_diffrn_measurement_device 'Siemens R3m'
_diffrn_measurement_method omega-2theta
_diffrn_radiation_monochromator graphite
_diffrn_radiation_source 'fine-focus sealed tube'
_diffrn_radiation_type MoK\a
_diffrn_radiation_wavelength 0.71073
_diffrn_reflns_av_R_equivalents 0.0307
_diffrn_reflns_av_sigmaI/netI 0.0407
_diffrn_reflns_limit_h_max 13
_diffrn_reflns_limit_h_min -13
_diffrn_reflns_limit_k_max 14
_diffrn_reflns_limit_k_min -14
_diffrn_reflns_limit_l_max 24
_diffrn_reflns_limit_l_min 0
_diffrn_reflns_number 9800
_diffrn_reflns_theta_max 27.56
_diffrn_reflns_theta_min 2.25
_diffrn_standards_decay_% 7
_diffrn_standards_interval_count 400
_diffrn_standards_number 3
_exptl_absorpt_coefficient_mu 5.823
_exptl_absorpt_correction_T_max 0.597
_exptl_absorpt_correction_T_min 0.171
_exptl_absorpt_correction_type 'empirical via psi-scans'
_exptl_crystal_colour yellow
_exptl_crystal_density_diffrn 1.640
_exptl_crystal_description prism
_exptl_crystal_F_000 1012
_exptl_crystal_size_max 0.55
_exptl_crystal_size_mid 0.48
_exptl_crystal_size_min 0.15
_refine_diff_density_max 1.360
_refine_diff_density_min -1.080
_refine_diff_density_rms 0.197
_refine_ls_extinction_method none
_refine_ls_goodness_of_fit_all 1.054
_refine_ls_goodness_of_fit_obs 1.071
_refine_ls_hydrogen_treatment riding
_refine_ls_matrix_type full
_refine_ls_number_parameters 472
_refine_ls_number_reflns 9531
_refine_ls_number_restraints 114
_refine_ls_restrained_S_all 1.056
_refine_ls_restrained_S_obs 1.070
_refine_ls_R_factor_all 0.0912
_refine_ls_R_factor_obs 0.0537
_refine_ls_shift/esd_max -0.001
_refine_ls_shift/esd_mean 0.000
_refine_ls_structure_factor_coef Fsqd
_refine_ls_weighting_details 'w=1/[\s^2^(Fo^2^)+(0.0972P)^2^+3.9949P] where P=(Fo^2^+2Fc^2^)/3'
_refine_ls_weighting_scheme calc
_refine_ls_wR_factor_all 0.1705
_refine_ls_wR_factor_obs 0.1401
_reflns_number_observed 6374
_reflns_number_total 9535
_reflns_observed_criterion >2sigma(I)
_cod_data_source_file ic9606690_1.cif
_cod_data_source_block Li[2]
_cod_depositor_comments
;
The following automatic conversions were performed:

'_refine_ls_weighting_scheme' value 'calc
w=1/[\s^2^(Fo^2^)+(0.0972P)^2^+3.9949P] where P=(Fo^2^+2Fc^2^)/3' was
changed to 'calc'. New tag '_refine_ls_weighting_details' was
created. The value of the new tag was set to
'w=1/[\s^2^(Fo^2^)+(0.0972P)^2^+3.9949P] where P=(Fo^2^+2Fc^2^)/3'.

Automatic conversion script
Id: cif_fix_values 3143 2015-03-26 13:38:13Z robertas 
;
_cod_original_cell_volume 2108.5(6)
_cod_database_code 4323285

loop_
_symmetry_equiv_pos_as_xyz
'x, y, z'
'-x, -y, -z'

loop_
_atom_site_aniso_label
_atom_site_aniso_U_11
_atom_site_aniso_U_22
_atom_site_aniso_U_33
_atom_site_aniso_U_23
_atom_site_aniso_U_13
_atom_site_aniso_U_12
Li1 0.048(9) 0.068(11) 0.099(16) 0.008(10) -0.015(10) 0.025(8)
Re1 0.0469(2) 0.0506(2) 0.0498(3) 0.0100(2) 0.0053(2) 0.0156(2)
Re2 0.0455(2) 0.0557(2) 0.0460(2) 0.0088(2) 0.0012(2) 0.0195(2)
P1 0.0423(12) 0.0454(12) 0.0482(14) 0.0046(10) 0.0018(10) 0.0138(9)
C1 0.080(8) 0.097(9) 0.075(9) 0.025(7) 0.007(7) 0.037(7)
O1 0.140(10) 0.192(12) 0.044(6) 0.007(6) -0.001(6) 0.090(9)
C2 0.060(6) 0.073(7) 0.080(9) 0.026(6) 0.017(6) 0.027(6)
O2 0.086(6) 0.057(5) 0.149(10) 0.033(5) 0.015(6) 0.010(4)
C3 0.059(6) 0.066(6) 0.070(7) 0.021(5) 0.005(5) 0.034(5)
O3 0.076(6) 0.110(7) 0.083(6) 0.027(5) 0.005(5) 0.056(5)
C4 0.069(7) 0.069(7) 0.067(8) 0.017(6) 0.017(6) 0.029(6)
O4 0.066(5) 0.116(7) 0.115(9) 0.021(6) 0.026(5) 0.046(5)
C5 0.075(8) 0.094(9) 0.052(7) 0.009(6) 0.006(6) 0.046(7)
O5 0.138(9) 0.091(6) 0.089(7) 0.052(6) 0.032(6) 0.050(6)
C6 0.059(7) 0.085(8) 0.069(8) 0.021(6) 0.005(6) 0.026(6)
O6 0.105(8) 0.117(8) 0.076(7) -0.019(6) -0.033(6) 0.033(6)
C7 0.055(6) 0.085(8) 0.067(7) 0.017(6) -0.002(5) 0.035(6)
O7 0.072(6) 0.150(9) 0.117(9) 0.026(7) 0.002(6) 0.073(6)
C8 0.039(5) 0.054(5) 0.058(6) 0.007(4) 0.005(4) 0.019(4)
O8 0.072(5) 0.065(4) 0.071(5) 0.020(4) 0.019(4) 0.033(4)
C9 0.065(6) 0.062(6) 0.049(6) 0.013(5) 0.022(5) 0.028(5)
C10 0.054(6) 0.076(7) 0.061(7) 0.016(6) 0.006(5) 0.018(5)
C11 0.075(9) 0.098(10) 0.106(12) 0.034(9) 0.024(8) 0.025(7)
C12 0.101(12) 0.111(12) 0.134(16) 0.044(11) 0.069(12) 0.033(9)
C13 0.094(11) 0.131(13) 0.075(10) 0.042(9) 0.027(8) 0.046(9)
C14 0.081(8) 0.100(9) 0.057(7) 0.015(7) 0.012(6) 0.037(7)
C21 0.039(5) 0.054(5) 0.076(8) 0.003(5) -0.014(5) 0.010(4)
C22 0.072(8) 0.090(8) 0.073(8) -0.005(6) -0.026(6) 0.036(6)
C23 0.073(9) 0.153(15) 0.110(14) -0.008(11) -0.030(9) 0.054(10)
C24 0.046(7) 0.127(13) 0.140(16) -0.014(11) -0.016(9) 0.016(8)
C25 0.049(7) 0.093(9) 0.117(13) 0.006(9) 0.004(7) 0.001(6)
C26 0.054(6) 0.072(7) 0.100(11) 0.009(7) 0.017(7) 0.010(5)
C31 0.130(12) 0.063(7) 0.067(8) 0.008(6) 0.027(8) 0.045(7)
C32 0.155(15) 0.072(8) 0.106(12) -0.004(8) -0.023(11) 0.065(9)
C33 0.270(31) 0.091(13) 0.199(27) 0.026(14) 0.018(23) 0.116(17)
C34 0.176(21) 0.132(17) 0.197(27) -0.058(18) -0.007(19) 0.105(17)
C35 0.201(21) 0.077(10) 0.115(15) -0.009(10) 0.077(15) 0.041(12)
C36 0.205(21) 0.138(15) 0.081(12) -0.017(10) 0.027(12) 0.108(15)
O101 0.074(5) 0.080(5) 0.111(7) -0.011(5) 0.013(5) 0.017(4)
C102 0.126(16) 0.160(18) 0.067(16) -0.042(17) 0.026(14) -0.008(18)
C103 0.088(15) 0.185(24) 0.127(19) 0.013(23) 0.032(18) -0.043(20)
C104 0.081(10) 0.079(11) 0.158(19) 0.007(15) 0.030(14) 0.018(10)
C105 0.075(10) 0.051(8) 0.125(13) -0.015(10) 0.024(11) 0.019(7)
C112 0.084(11) 0.087(14) 0.063(31) -0.017(25) 0.016(24) 0.049(17)
C113 0.069(12) 0.102(18) 0.046(25) 0.016(24) 0.015(21) 0.022(17)
C114 0.089(17) 0.080(12) 0.166(27) -0.005(23) 0.042(20) 0.007(17)
O201 0.064(5) 0.095(6) 0.134(9) 0.020(6) -0.011(5) 0.037(5)
WA 0.084(6) 0.135(8) 0.082(7) 0.003(6) 0.008(5) 0.041(6)

loop_
_atom_site_label
_atom_site_type_symbol
_atom_site_fract_x
_atom_site_fract_y
_atom_site_fract_z
_atom_site_U_iso_or_equiv
_atom_site_thermal_displace_type
_atom_site_occupancy
_atom_site_calc_flag
_atom_site_refinement_flags
_atom_site_disorder_group
Li1 Li 0.3019(18) -0.0513(18) 0.1236(12) 0.071(5) Uani 1 d . .
Re1 Re 0.05356(4) 0.13399(3) 0.33060(2) 0.04974(13) Uani 1 d . .
Re2 Re 0.08389(4) 0.24618(4) 0.18639(2) 0.04888(13) Uani 1 d . .
P1 P 0.1991(2) 0.3461(2) 0.30299(14) 0.0464(5) Uani 1 d . .
C1 C 0.0884(14) 0.1637(13) 0.4317(8) 0.082(4) Uani 1 d . .
O1 O 0.1099(13) 0.1834(13) 0.4916(5) 0.118(4) Uani 1 d . .
C2 C -0.0681(12) -0.0474(12) 0.3245(7) 0.069(3) Uani 1 d . .
O2 O -0.1335(10) -0.1523(8) 0.3208(6) 0.100(3) Uani 1 d . .
C3 C 0.2141(11) 0.0814(10) 0.3209(6) 0.061(3) Uani 1 d . .
O3 O 0.2996(9) 0.0461(9) 0.3212(5) 0.083(3) Uani 1 d . .
C4 C -0.1042(12) 0.1850(11) 0.3459(7) 0.067(3) Uani 1 d . .
O4 O -0.1978(9) 0.2122(10) 0.3581(6) 0.096(3) Uani 1 d . .
C5 C 0.1602(13) 0.3869(13) 0.1336(6) 0.070(3) Uani 1 d . .
O5 O 0.2070(11) 0.4780(9) 0.1086(5) 0.100(3) Uani 1 d . .
C6 C -0.0268(12) 0.1276(12) 0.1067(7) 0.071(3) Uani 1 d . .
O6 O -0.0938(11) 0.0598(10) 0.0589(6) 0.106(3) Uani 1 d . .
C7 C -0.0713(11) 0.2983(11) 0.2062(7) 0.066(3) Uani 1 d . .
O7 O -0.1623(10) 0.3289(11) 0.2127(6) 0.103(3) Uani 1 d . .
C8 C 0.2457(9) 0.1779(9) 0.1552(6) 0.050(2) Uani 1 d . .
O8 O 0.2555(8) 0.0814(7) 0.1743(4) 0.066(2) Uani 1 d . .
C9 C 0.3549(10) 0.2391(10) 0.1066(5) 0.057(2) Uani 1 d D .
C10 C 0.4922(11) 0.2679(10) 0.1246(6) 0.065(3) Uani 1 d D .
H10 H 0.5147(11) 0.2485(10) 0.1674(6) 0.078 Uiso 1 calc R .
C11 C 0.5932(14) 0.3220(13) 0.0833(9) 0.093(4) Uani 1 d D .
H11 H 0.6845(14) 0.3424(13) 0.0972(9) 0.112 Uiso 1 calc R .
C12 C 0.5565(15) 0.3475(15) 0.0176(9) 0.115(6) Uani 1 d D .
H12 H 0.6246(15) 0.3837(15) -0.0128(9) 0.138 Uiso 1 calc R .
C13 C 0.4234(16) 0.3199(15) -0.0017(8) 0.096(5) Uani 1 d D .
H13 H 0.4006(16) 0.3361(15) -0.0453(8) 0.115 Uiso 1 calc R .
C14 C 0.3231(14) 0.2687(13) 0.0426(6) 0.078(3) Uani 1 d D .
H14 H 0.2324(14) 0.2533(13) 0.0299(6) 0.094 Uiso 1 calc R .
C21 C 0.3868(9) 0.3817(9) 0.3138(6) 0.059(3) Uani 1 d D .
H21 H 0.4016(9) 0.3090(9) 0.2868(6) 0.071 Uiso 1 calc R .
C22 C 0.4322(12) 0.3879(13) 0.3900(7) 0.078(4) Uani 1 d D .
H22A H 0.3775(12) 0.3096(13) 0.4076(7) 0.094 Uiso 1 calc R .
H22B H 0.4202(12) 0.4588(13) 0.4195(7) 0.094 Uiso 1 calc R .
C23 C 0.5891(14) 0.4067(17) 0.3920(9) 0.112(6) Uani 1 d D .
H23A H 0.6205(14) 0.4144(17) 0.4407(9) 0.134 Uiso 1 calc R .
H23B H 0.5975(14) 0.3311(17) 0.3660(9) 0.134 Uiso 1 calc R .
C24 C 0.6790(14) 0.5195(16) 0.3620(9) 0.113(6) Uani 1 d D .
H24A H 0.6800(14) 0.5964(16) 0.3912(9) 0.135 Uiso 1 calc R .
H24B H 0.7720(14) 0.5219(16) 0.3622(9) 0.135 Uiso 1 calc R .
C25 C 0.6324(12) 0.5169(14) 0.2902(9) 0.095(5) Uani 1 d D .
H25A H 0.6455(12) 0.4476(14) 0.2596(9) 0.114 Uiso 1 calc R .
H25B H 0.6879(12) 0.5963(14) 0.2738(9) 0.114 Uiso 1 calc R .
C26 C 0.4781(11) 0.4985(11) 0.2842(8) 0.080(4) Uani 1 d D .
H26A H 0.4670(11) 0.5733(11) 0.3097(8) 0.096 Uiso 1 calc R .
H26B H 0.4501(11) 0.4908(11) 0.2350(8) 0.096 Uiso 1 calc R .
C31 C 0.1675(16) 0.4872(11) 0.3463(6) 0.084(4) Uani 1 d D .
H31 H 0.0674(16) 0.4452(11) 0.3389(6) 0.101 Uiso 1 calc R .
C32 C 0.1788(19) 0.5854(12) 0.2995(8) 0.107(5) Uani 1 d D .
H32A H 0.1227(19) 0.5436(12) 0.2562(8) 0.128 Uiso 1 calc R .
H32B H 0.2734(19) 0.6240(12) 0.2870(8) 0.128 Uiso 1 calc R .
C33 C 0.1329(30) 0.6908(18) 0.3352(13) 0.172(11) Uani 1 d D .
H33A H 0.1921(30) 0.7695(18) 0.3194(13) 0.206 Uiso 1 calc R .
H33B H 0.0413(30) 0.6714(18) 0.3153(13) 0.206 Uiso 1 calc R .
C34 C 0.1282(26) 0.7184(20) 0.4073(11) 0.163(11) Uani 1 d D .
H34A H 0.0510(26) 0.7438(20) 0.4164(11) 0.195 Uiso 1 calc R .
H34B H 0.2108(26) 0.7919(20) 0.4244(11) 0.195 Uiso 1 calc R .
C35 C 0.1167(23) 0.6208(15) 0.4478(10) 0.137(8) Uani 1 d D .
H35A H 0.0206(23) 0.5818(15) 0.4578(10) 0.165 Uiso 1 calc R .
H35B H 0.1667(23) 0.6624(15) 0.4928(10) 0.165 Uiso 1 calc R .
C36 C 0.1646(24) 0.5089(17) 0.4203(8) 0.132(7) Uani 1 d D .
H36A H 0.2557(24) 0.5287(17) 0.4410(8) 0.158 Uiso 1 calc R .
H36B H 0.1030(24) 0.4312(17) 0.4361(8) 0.158 Uiso 1 calc R .
O101 O 0.1237(9) -0.1980(9) 0.1141(6) 0.095(3) Uani 1 d PDU 1
C102 C 0.0190(28) -0.2095(32) 0.1637(15) 0.142(11) Uani 0.71(3) d PDU 1
H10A H -0.0185(28) -0.1443(32) 0.1621(15) 0.171 Uiso 0.71(3) d PR 1
H10B H 0.0585(28) -0.1983(32) 0.2111(15) 0.171 Uiso 0.71(3) d PR 1
C103 C -0.0832(32) -0.3265(32) 0.1531(18) 0.163(15) Uani 0.71(3) d PDU 1
H10C H -0.0819(32) -0.3789(32) 0.1886(18) 0.195 Uiso 0.71(3) d PR 1
H10D H -0.1719(32) -0.3191(32) 0.1518(18) 0.195 Uiso 0.71(3) d PR 1
C104 C -0.0502(24) -0.3845(24) 0.0785(17) 0.111(8) Uani 0.71(3) d PDU 1
H10E H -0.1189(24) -0.3903(24) 0.0430(17) 0.133 Uiso 0.71(3) d PR 1
H10F H -0.0510(24) -0.4693(24) 0.0799(17) 0.133 Uiso 0.71(3) d PR 1
C105 C 0.0782(17) -0.3072(15) 0.0608(12) 0.088(6) Uani 0.71(3) d PDU 1
H10G H 0.1411(17) -0.3513(15) 0.0580(12) 0.106 Uiso 0.71(3) d PR 1
H10H H 0.0730(17) -0.2804(15) 0.0153(12) 0.106 Uiso 0.71(3) d PR 1
C112 C -0.0096(30) -0.1947(45) 0.1290(30) 0.076(12) Uani 0.29(3) d PDU 2
H11A H -0.0274(30) -0.1349(45) 0.1030(30) 0.091 Uiso 0.29(3) d PR 2
H11B H -0.0069(30) -0.1639(45) 0.1791(30) 0.091 Uiso 0.29(3) d PR 2
C113 C -0.1067(51) -0.3169(44) 0.1180(26) 0.075(10) Uani 0.29(3) d PDU 2
H11C H -0.1581(51) -0.3408(44) 0.1593(26) 0.090 Uiso 0.29(3) d PR 2
H11D H -0.1691(51) -0.3170(44) 0.0807(26) 0.090 Uiso 0.29(3) d PR 2
C114 C -0.0470(61) -0.4244(49) 0.0986(56) 0.122(13) Uani 0.29(3) d PDU 2
H11E H -0.0630(61) -0.4531(49) 0.0481(56) 0.146 Uiso 0.29(3) d PR 2
H11F H -0.0795(61) -0.4982(49) 0.1231(56) 0.146 Uiso 0.29(3) d PR 2
C115 C 0.0815(74) -0.3319(30) 0.1174(60) 0.167(36) Uiso 0.29(3) d PD 2
H11G H 0.1070(74) -0.3497(30) 0.1623(60) 0.201 Uiso 0.29(3) d PR 2
H11H H 0.1366(74) -0.3552(30) 0.0817(60) 0.201 Uiso 0.29(3) d PR 2
O201 O 0.4457(9) -0.0854(9) 0.1666(6) 0.095(3) Uani 1 d PD 3
C202 C 0.5894(21) -0.0228(29) 0.1574(21) 0.074(10) Uiso 0.41(3) d PD 3
H20A H 0.6216(21) 0.0584(29) 0.1886(21) 0.088 Uiso 0.41(3) d PR 3
H20B H 0.6070(21) -0.0065(29) 0.1092(21) 0.088 Uiso 0.41(3) d PR 3
C203 C 0.6577(39) -0.0922(37) 0.1840(25) 0.093(12) Uiso 0.41(3) d PD 3
H20C H 0.7483(39) -0.0692(37) 0.1655(25) 0.112 Uiso 0.41(3) d PR 3
H20D H 0.6649(39) -0.0893(37) 0.2349(25) 0.112 Uiso 0.41(3) d PR 3
C204 C 0.5642(71) -0.2080(141) 0.1275(74) 0.656(178) Uiso 0.41(3) d PD 3
H20E H 0.5669(71) -0.2765(141) 0.1514(74) 0.787 Uiso 0.41(3) d PR 3
H20F H 0.5847(71) -0.2237(141) 0.0784(74) 0.787 Uiso 0.41(3) d PR 3
C205 C 0.4464(65) -0.2107(31) 0.1597(42) 0.157(23) Uiso 0.41(3) d PD 3
H20G H 0.3944(65) -0.2446(31) 0.1146(42) 0.188 Uiso 0.41(3) d PR 3
H20H H 0.3952(65) -0.2611(31) 0.1946(42) 0.188 Uiso 0.41(3) d PR 3
C212 C 0.5681(28) 0.0070(26) 0.2021(22) 0.132(12) Uiso 0.59(3) d PD 4
H21A H 0.5464(28) 0.0495(26) 0.2452(22) 0.158 Uiso 0.59(3) d PR 4
H21B H 0.6109(28) 0.0703(26) 0.1714(22) 0.158 Uiso 0.59(3) d PR 4
C213 C 0.6640(34) -0.0406(32) 0.2204(25) 0.149(15) Uiso 0.59(3) d PD 4
H21C H 0.7334(34) -0.0301(32) 0.1858(25) 0.179 Uiso 0.59(3) d PR 4
H21D H 0.7089(34) -0.0048(32) 0.2670(25) 0.179 Uiso 0.59(3) d PR 4
C214 C 0.5640(23) -0.1839(24) 0.2146(17) 0.103(10) Uiso 0.59(3) d PD 4
H21E H 0.5725(23) -0.2139(24) 0.2587(17) 0.124 Uiso 0.59(3) d PR 4
H21F H 0.5862(23) -0.2365(24) 0.1762(17) 0.124 Uiso 0.59(3) d PR 4
C215 C 0.4321(23) -0.1836(23) 0.2060(16) 0.091(8) Uiso 0.59(3) d PD 4
H21G H 0.3742(23) -0.2640(23) 0.1781(16) 0.109 Uiso 0.59(3) d PR 4
H21H H 0.3912(23) -0.1744(23) 0.2508(16) 0.109 Uiso 0.59(3) d PR 4
WA O 0.3523(10) -0.0351(10) 0.0242(5) 0.102(3) Uani 1 d . 4

loop_
_atom_type_symbol
_atom_type_description
_atom_type_scat_dispersion_real
_atom_type_scat_dispersion_imag
_atom_type_scat_source
C C 0.0033 0.0016 'International Tables Vol C Tables 4.2.6.8 and 6.1.1.4'
H H 0.0000 0.0000 'International Tables Vol C Tables 4.2.6.8 and 6.1.1.4'
Li Li -0.0003 0.0001 'International Tables Vol C Tables 4.2.6.8 and 6.1.1.4'
O O 0.0106 0.0060 'International Tables Vol C Tables 4.2.6.8 and 6.1.1.4'
P P 0.1023 0.0942 'International Tables Vol C Tables 4.2.6.8 and 6.1.1.4'
Re Re -1.0185 7.2310 'International Tables Vol C Tables 4.2.6.8 and 6.1.1.4'

loop_
_geom_angle_atom_site_label_1
_geom_angle_atom_site_label_2
_geom_angle_atom_site_label_3
_geom_angle
_geom_angle_site_symmetry_1
_geom_angle_site_symmetry_3
_geom_angle_publ_flag
O8 Li1 O201 116.0(12) . . ?
O8 Li1 O101 101.9(10) . . ?
O8 Li1 WA 116.9(10) . . ?
O201 Li1 WA 105.0(10) . . ?
C1 Re1 C4 88.3(5) . . ?
C1 Re1 C2 95.8(6) . . ?
C4 Re1 C2 90.6(5) . . ?
C1 Re1 C3 88.5(5) . . ?
C4 Re1 C3 176.8(5) . . ?
C2 Re1 C3 89.0(5) . . ?
C1 Re1 P1 99.6(4) . . ?
C4 Re1 P1 91.9(3) . . ?
C2 Re1 P1 164.4(4) . . ?
C3 Re1 P1 89.4(3) . . ?
C1 Re1 Re2 148.7(4) . . ?
C4 Re1 Re2 87.0(3) . . ?
C2 Re1 Re2 115.1(4) . . ?
C3 Re1 Re2 96.1(3) . . ?
P1 Re1 Re2 49.68(6) . . ?
C5 Re2 C6 94.7(5) . . ?
C5 Re2 C7 88.9(5) . . ?
C6 Re2 C7 87.8(5) . . ?
C5 Re2 C8 90.8(4) . . ?
C6 Re2 C8 86.9(4) . . ?
C7 Re2 C8 174.7(4) . . ?
C5 Re2 P1 100.5(4) . . ?
C6 Re2 P1 164.8(3) . . ?
C7 Re2 P1 93.3(4) . . ?
C8 Re2 P1 92.0(3) . . ?
C5 Re2 Re1 150.4(4) . . ?
C6 Re2 Re1 114.8(3) . . ?
C7 Re2 Re1 90.8(3) . . ?
C8 Re2 Re1 92.1(3) . . ?
P1 Re2 Re1 50.00(6) . . ?
C31 P1 C21 108.2(6) . . ?
C31 P1 Re2 116.9(5) . . ?
C21 P1 Re2 117.8(4) . . ?
C31 P1 Re1 118.5(4) . . ?
C21 P1 Re1 113.3(3) . . ?
Re2 P1 Re1 80.32(7) . . ?
O1 C1 Re1 178.9(13) . . ?
O2 C2 Re1 177.4(11) . . ?
O3 C3 Re1 173.0(10) . . ?
O4 C4 Re1 176.4(11) . . ?
O5 C5 Re2 173.2(11) . . ?
O6 C6 Re2 178.1(12) . . ?
O7 C7 Re2 175.1(12) . . ?
O8 C8 C9 112.5(8) . . ?
O8 C8 Re2 123.7(7) . . ?
C9 C8 Re2 123.7(7) . . ?
C8 O8 Li1 131.1(10) . . ?
C10 C9 C14 117.8(10) . . ?
C10 C9 C8 120.5(9) . . ?
C14 C9 C8 121.7(10) . . ?
C11 C10 C9 123.0(12) . . ?
C10 C11 C12 117.6(13) . . ?
C13 C12 C11 120.8(13) . . ?
C12 C13 C14 120.1(14) . . ?
C13 C14 C9 120.6(13) . . ?
C26 C21 C22 110.5(10) . . ?
C26 C21 P1 114.7(7) . . ?
C22 C21 P1 112.1(8) . . ?
C21 C22 C23 107.8(11) . . ?
C24 C23 C22 113.9(13) . . ?
C25 C24 C23 111.3(13) . . ?
C24 C25 C26 112.4(12) . . ?
C21 C26 C25 111.9(11) . . ?
C36 C31 C32 124.0(12) . . ?
C36 C31 P1 119.6(9) . . ?
C32 C31 P1 114.9(9) . . ?
C31 C32 C33 112.4(14) . . ?
C34 C33 C32 123.3(16) . . ?
C33 C34 C35 117.4(17) . . ?
C34 C35 C36 121.7(15) . . ?
C31 C36 C35 113.2(14) . . ?
C105 O101 C102 109.3(13) . . ?
C103 C102 O101 112.2(21) . . ?
C102 C103 C104 101.5(20) . . ?
C105 C104 C103 109.6(21) . . ?
C104 C105 O101 106.0(18) . . ?
C115 O101 C112 94.5(39) . . ?
C113 C112 O101 109.2(35) . . ?
C112 C113 C114 114.6(41) . . ?
C115 C114 C113 87.7(48) . . ?
C114 C115 O101 126.3(50) . . ?
C205 O201 C202 95.5(30) . . ?
C203 C202 O201 108.1(24) . . ?
C202 C203 C204 85.6(77) . . ?
C205 C204 C203 91.9(46) . . ?
C204 C205 O201 107.7(86) . . ?
C215 O201 C212 97.4(20) . . ?
C213 C212 O201 115.0(26) . . ?
C212 C213 C214 97.2(25) . . ?
C215 C214 C213 105.3(22) . . ?
C214 C215 O201 106.2(18) . . ?

loop_
_geom_bond_atom_site_label_1
_geom_bond_atom_site_label_2
_geom_bond_distance
_geom_bond_site_symmetry_2
_geom_bond_publ_flag
Li1 O8 1.90(2) . ?
Li1 O201 1.91(2) . ?
Li1 O101 1.98(2) . ?
Li1 WA 1.99(3) . ?
Re1 C1 1.926(15) . ?
Re1 C4 1.968(12) . ?
Re1 C2 1.969(12) . ?
Re1 C3 1.998(11) . ?
Re1 P1 2.461(2) . ?
Re1 Re2 3.1667(7) . ?
Re2 C5 1.931(13) . ?
Re2 C6 1.936(14) . ?
Re2 C7 1.961(11) . ?
Re2 C8 2.178(9) . ?
Re2 P1 2.449(3) . ?
P1 C31 1.853(11) . ?
P1 C21 1.867(10) . ?
C1 O1 1.14(2) . ?
C2 O2 1.127(13) . ?
C3 O3 1.118(12) . ?
C4 O4 1.156(14) . ?
C5 O5 1.142(14) . ?
C6 O6 1.152(14) . ?
C7 O7 1.139(13) . ?
C8 O8 1.250(12) . ?
C8 C9 1.499(13) . ?
C9 C10 1.388(13) . ?
C9 C14 1.389(14) . ?
C10 C11 1.332(15) . ?
C11 C12 1.42(2) . ?
C12 C13 1.36(2) . ?
C13 C14 1.36(2) . ?
C21 C26 1.506(13) . ?
C21 C22 1.517(13) . ?
C22 C23 1.58(2) . ?
C23 C24 1.47(2) . ?
C24 C25 1.45(2) . ?
C25 C26 1.561(15) . ?
C31 C36 1.40(2) . ?
C31 C32 1.502(15) . ?
C32 C33 1.54(2) . ?
C33 C34 1.38(2) . ?
C34 C35 1.41(2) . ?
C35 C36 1.57(2) . ?
O101 C105 1.42(2) . ?
O101 C102 1.43(2) . ?
C102 C103 1.35(2) . ?
C103 C104 1.58(3) . ?
C104 C105 1.38(2) . ?
O101 C115 1.43(2) . ?
O101 C112 1.45(2) . ?
C112 C113 1.37(2) . ?
C113 C114 1.58(3) . ?
C114 C115 1.38(3) . ?
O201 C205 1.42(2) . ?
O201 C202 1.43(2) . ?
C202 C203 1.40(2) . ?
C203 C204 1.58(4) . ?
C204 C205 1.38(3) . ?
O201 C215 1.40(2) . ?
O201 C212 1.42(2) . ?
C212 C213 1.38(2) . ?
C213 C214 1.57(3) . ?
C214 C215 1.40(2) . ?
